data_7012686
loop_
_publ_author_name
'Tedeschi, Christine'
'Az\'ema, Jo\"elle'
'Gornitzka, Heinz'
'Tisn\`es, Pierre'
'Picard, Claude'

_publ_section_title
;
 A solid-state study of eight-coordinate lanthanide(iii) complexes (Ln
 = Eu, Gd, Tb, Dy) with 1-hydroxy-2-pyridinone
;
_journal_issue 9
_journal_name_full 'Dalton Transactions'
_journal_page_first 1738
_journal_paper_doi 10.1039/b300159h
_journal_year 2003
_chemical_formula_sum 'C20 H25 Eu N4 Na O12.5'
_chemical_formula_weight 696.39
_chemical_name_systematic
;
?
;
_space_group_IT_number 19
_symmetry_cell_setting orthorhombic
_symmetry_space_group_name_Hall 'P 2ac 2ab'
_symmetry_space_group_name_H-M 'P 21 21 21'
_atom_sites_solution_hydrogens geom
_atom_sites_solution_primary direct
_atom_sites_solution_secondary difmap
_audit_creation_method SHELXL-97
_cell_angle_alpha 90.00
_cell_angle_beta 90.00
_cell_angle_gamma 90.00
_cell_formula_units_Z 8
_cell_length_a 14.1076(5)
_cell_length_b 19.1111(7)
_cell_length_c 19.2936(7)
_cell_measurement_reflns_used 6676
_cell_measurement_temperature 193(2)
_cell_measurement_theta_max 33.67
_cell_measurement_theta_min 2.77
_cell_volume 5201.8(3)
_computing_cell_refinement 'Bruker SMART'
_computing_data_collection 'Bruker SMART'
_computing_data_reduction 'Bruker SHELXTL'
_computing_molecular_graphics 'Bruker SHELXTL'
_computing_publication_material 'Bruker SHELXTL'
_computing_structure_refinement 'SHELXL-97 (Sheldrick, 1997)'
_computing_structure_solution 'SHELXS-97 (Sheldrick, 1990)'
_diffrn_ambient_temperature 193(2)
_diffrn_measured_fraction_theta_full 0.995
_diffrn_measured_fraction_theta_max 0.995
_diffrn_measurement_device_type 'CCD area detector'
_diffrn_measurement_method 'phi and omega scans'
_diffrn_radiation_monochromator graphite
_diffrn_radiation_source 'fine-focus sealed tube'
_diffrn_radiation_type MoK\a
_diffrn_radiation_wavelength 0.71073
_diffrn_reflns_av_R_equivalents 0.0582
_diffrn_reflns_av_sigmaI/netI 0.0410
_diffrn_reflns_limit_h_max 21
_diffrn_reflns_limit_h_min -21
_diffrn_reflns_limit_k_max 28
_diffrn_reflns_limit_k_min -28
_diffrn_reflns_limit_l_max 29
_diffrn_reflns_limit_l_min -29
_diffrn_reflns_number 71439
_diffrn_reflns_theta_full 33.14
_diffrn_reflns_theta_max 33.14
_diffrn_reflns_theta_min 2.36
_exptl_absorpt_coefficient_mu 2.499
_exptl_absorpt_correction_type none
_exptl_crystal_colour colorless
_exptl_crystal_density_diffrn 1.778
_exptl_crystal_density_method 'not measured'
_exptl_crystal_description block
_exptl_crystal_F_000 2776
_exptl_crystal_size_max 0.2
_exptl_crystal_size_mid 0.6
_exptl_crystal_size_min 0.7
_refine_diff_density_max 0.928
_refine_diff_density_min -1.181
_refine_diff_density_rms 0.122
_refine_ls_abs_structure_details 'Flack H D (1983), Acta Cryst. A39, 876-881'
_refine_ls_abs_structure_Flack -0.021(6)
_refine_ls_extinction_method none
_refine_ls_goodness_of_fit_ref 1.023
_refine_ls_hydrogen_treatment mixed
_refine_ls_matrix_type full
_refine_ls_number_parameters 748
_refine_ls_number_reflns 19598
_refine_ls_number_restraints 102
_refine_ls_restrained_S_all 1.023
_refine_ls_R_factor_all 0.0403
_refine_ls_R_factor_gt 0.0315
_refine_ls_shift/su_max 0.005
_refine_ls_shift/su_mean 0.000
_refine_ls_structure_factor_coef Fsqd
_refine_ls_weighting_details 'calc w==1/[\s^2^(Fo^2^)+(0.0348P)^2^+1.3063P] where P==(Fo^2^+2Fc^2^)/3'
_refine_ls_weighting_scheme calc
_refine_ls_wR_factor_gt 0.0670
_refine_ls_wR_factor_ref 0.0713
_reflns_number_gt 16970
_reflns_number_total 19598
_reflns_threshold_expression >2sigma(I)
_cod_data_source_file b300159h.txt
_cod_data_source_block 1
_cod_depositor_comments
;
The following automatic conversions were performed:
'_symmetry_cell_setting' value 'Orthorhombic' changed to 'orthorhombic'
according to '/home/saulius/struct/CIF-dictionaries/cif_core.dic'
dictionary named 'cif_core.dic' version 2.4.1 from 2010-06-29.

Automatic conversion script
Id: cif_fix_enum 1527 2010-12-29 10:47:43Z saulius 
;
_cod_original_sg_symbol_H-M P2(1)2(1)2(1)
_cod_database_code 7012686

loop_
_symmetry_equiv_pos_as_xyz
'x, y, z'
'-x+1/2, -y, z+1/2'
'-x, y+1/2, -z+1/2'
'x+1/2, -y+1/2, -z'

loop_
_atom_site_label
_atom_site_type_symbol
_atom_site_fract_x
_atom_site_fract_y
_atom_site_fract_z
_atom_site_U_iso_or_equiv
_atom_site_adp_type
_atom_site_occupancy
_atom_site_symmetry_multiplicity
_atom_site_calc_flag
_atom_site_refinement_flags
_atom_site_disorder_assembly
_atom_site_disorder_group
Eu1 Eu 0.812752(9) 0.672921(6) 0.266817(6) 0.01606(3) Uani 1 1 d . . .
Eu2 Eu 0.315922(9) 0.668142(6) 0.229546(6) 0.01607(3) Uani 1 1 d . . .
Na1 Na 0.57911(7) 0.72225(6) 0.23101(7) 0.0234(2) Uani 1 1 d . . .
Na2 Na 0.05533(8) 0.63154(6) 0.18724(6) 0.0268(2) Uani 1 1 d . . .
O1 O 0.88220(15) 0.77075(11) 0.32544(12) 0.0253(4) Uani 1 1 d . . .
O2 O 0.70036(14) 0.75601(10) 0.31182(11) 0.0238(4) Uani 1 1 d . . .
N1 N 0.82546(17) 0.82302(12) 0.34617(12) 0.0235(4) Uani 1 1 d . . .
C1 C 0.7295(2) 0.81427(15) 0.33723(14) 0.0207(5) Uani 1 1 d . . .
C2 C 0.6710(2) 0.87086(16) 0.35570(17) 0.0303(6) Uani 1 1 d . . .
H2 H 0.6043 0.8672 0.3501 0.036 Uiso 1 1 calc R . .
C3 C 0.7096(3) 0.93147(18) 0.3819(2) 0.0388(8) Uani 1 1 d . . .
H3 H 0.6696 0.9701 0.3923 0.047 Uiso 1 1 calc R . .
C4 C 0.8074(3) 0.93667(18) 0.3933(2) 0.0409(8) Uani 1 1 d . . .
H4 H 0.8340 0.9775 0.4136 0.049 Uiso 1 1 calc R . .
C5 C 0.8635(3) 0.88173(17) 0.37472(18) 0.0334(7) Uani 1 1 d . . .
H5 H 0.9300 0.8845 0.3818 0.040 Uiso 1 1 calc R . .
O3 O 0.91293(14) 0.69933(11) 0.17181(10) 0.0213(4) Uani 1 1 d . . .
O4 O 0.73070(14) 0.71947(12) 0.16785(11) 0.0243(4) Uani 1 1 d . . .
C6 C 0.87149(18) 0.71416(13) 0.11075(13) 0.0142(4) Uani 1 1 d . . .
N2 N 0.7761(2) 0.72528(14) 0.11011(14) 0.0268(5) Uani 1 1 d . . .
C7 C 0.7333(2) 0.74309(16) 0.04686(16) 0.0253(6) Uani 1 1 d . . .
H7 H 0.6673 0.7532 0.0455 0.030 Uiso 1 1 calc R . .
C8 C 0.7855(3) 0.74612(17) -0.01302(15) 0.0293(7) Uani 1 1 d . . .
H8 H 0.7561 0.7576 -0.0558 0.035 Uiso 1 1 calc R . .
C9 C 0.8830(3) 0.73200(19) -0.01024(18) 0.0321(7) Uani 1 1 d . . .
H9 H 0.9196 0.7320 -0.0516 0.039 Uiso 1 1 calc R . .
C10 C 0.9249(2) 0.71826(16) 0.05155(16) 0.0265(6) Uani 1 1 d . . .
H10 H 0.9915 0.7114 0.0538 0.032 Uiso 1 1 calc R . .
O5 O 0.80022(15) 0.56550(11) 0.20291(13) 0.0315(5) Uani 1 1 d . . .
O6 O 0.66091(13) 0.61785(10) 0.27409(11) 0.0236(4) Uani 1 1 d . . .
N3 N 0.64882(17) 0.55627(13) 0.24260(13) 0.0244(5) Uani 1 1 d . . .
C11 C 0.7232(2) 0.52913(15) 0.20507(16) 0.0245(6) Uani 1 1 d . . .
C12 C 0.7095(3) 0.46472(17) 0.1727(2) 0.0372(8) Uani 1 1 d . . .
H12 H 0.7591 0.4452 0.1455 0.045 Uiso 1 1 calc R . .
C13 C 0.6257(3) 0.4290(2) 0.1793(2) 0.0482(10) Uani 1 1 d . . .
H13 H 0.6180 0.3847 0.1577 0.058 Uiso 1 1 calc R . .
C14 C 0.5524(3) 0.4576(2) 0.2176(2) 0.0459(9) Uani 1 1 d . . .
H14 H 0.4942 0.4330 0.2226 0.055 Uiso 1 1 calc R . .
C15 C 0.5644(2) 0.52150(19) 0.24819(17) 0.0327(7) Uani 1 1 d . . .
H15 H 0.5137 0.5419 0.2735 0.039 Uiso 1 1 calc R . .
O7 O 0.82411(15) 0.61125(11) 0.37427(10) 0.0242(4) Uani 1 1 d . . .
O8 O 0.97004(14) 0.63691(11) 0.29608(11) 0.0238(4) Uani 1 1 d . . .
C16 C 0.90882(19) 0.60330(14) 0.40190(14) 0.0180(5) Uani 1 1 d . . .
N4 N 0.98579(18) 0.61724(14) 0.36055(13) 0.0254(5) Uani 1 1 d . . .
C17 C 1.0762(2) 0.61260(17) 0.38787(17) 0.0277(6) Uani 1 1 d . . .
H17 H 1.1295 0.6230 0.3596 0.033 Uiso 1 1 calc R . .
C18 C 1.0892(3) 0.59302(19) 0.45557(19) 0.0352(7) Uani 1 1 d . . .
H18 H 1.1514 0.5903 0.4742 0.042 Uiso 1 1 calc R . .
C19 C 1.0112(3) 0.57717(19) 0.49696(18) 0.0356(8) Uani 1 1 d . . .
H19 H 1.0198 0.5632 0.5438 0.043 Uiso 1 1 calc R . .
C20 C 0.9222(2) 0.58194(17) 0.46926(16) 0.0300(6) Uani 1 1 d . . .
H20 H 0.8688 0.5703 0.4970 0.036 Uiso 1 1 calc R . .
O9 O 0.46570(14) 0.65056(11) 0.17435(10) 0.0217(4) Uani 1 1 d . . .
O10 O 0.30778(15) 0.61538(11) 0.11607(10) 0.0234(4) Uani 1 1 d . . .
C21 C 0.38465(19) 0.61115(14) 0.07866(14) 0.0189(5) Uani 1 1 d . . .
N5 N 0.46860(19) 0.62842(13) 0.11004(14) 0.0259(5) Uani 1 1 d . . .
C22 C 0.5528(2) 0.62354(17) 0.07337(18) 0.0302(6) Uani 1 1 d . . .
H22 H 0.6111 0.6334 0.0960 0.036 Uiso 1 1 calc R . .
C23 C 0.5529(3) 0.6047(2) 0.00518(19) 0.0394(8) Uani 1 1 d . . .
H23 H 0.6107 0.6025 -0.0199 0.047 Uiso 1 1 calc R . .
C24 C 0.4670(3) 0.5887(2) -0.02743(18) 0.0400(8) Uani 1 1 d . . .
H24 H 0.4660 0.5759 -0.0750 0.048 Uiso 1 1 calc R . .
C25 C 0.3843(3) 0.59151(17) 0.00975(16) 0.0299(6) Uani 1 1 d . . .
H25 H 0.3261 0.5799 -0.0121 0.036 Uiso 1 1 calc R . .
O11 O 0.33373(14) 0.77992(11) 0.17665(11) 0.0231(4) Uani 1 1 d . . .
O12 O 0.16972(14) 0.72519(11) 0.20290(12) 0.0254(4) Uani 1 1 d . . .
C26 C 0.20868(18) 0.52469(13) 0.27103(15) 0.0194(4) Uani 1 1 d . . .
N6 N 0.29452(18) 0.51515(14) 0.30125(15) 0.0283(5) Uani 1 1 d . . .
C27 C 0.3187(3) 0.45208(17) 0.3300(2) 0.0377(8) Uani 1 1 d . . .
H27 H 0.3795 0.4465 0.3505 0.045 Uiso 1 1 calc R . .
C28 C 0.2571(3) 0.39735(19) 0.3297(2) 0.0407(8) Uani 1 1 d . . .
H28 H 0.2752 0.3534 0.3486 0.049 Uiso 1 1 calc R . .
C29 C 0.1687(3) 0.40633(17) 0.3019(2) 0.0366(7) Uani 1 1 d . . .
H29 H 0.1242 0.3690 0.3032 0.044 Uiso 1 1 calc R . .
C30 C 0.1439(2) 0.46904(16) 0.27192(18) 0.0306(6) Uani 1 1 d . . .
H30 H 0.0829 0.4746 0.2518 0.037 Uiso 1 1 calc R . .
O13 O 0.19088(14) 0.58482(10) 0.24197(10) 0.0234(4) Uani 1 1 d . . .
O14 O 0.35451(15) 0.56914(11) 0.30116(13) 0.0289(5) Uani 1 1 d . . .
C31 C 0.17243(18) 0.79191(14) 0.19105(14) 0.0201(5) Uani 1 1 d . . .
N7 N 0.25875(18) 0.82172(14) 0.17598(12) 0.0238(5) Uani 1 1 d . . .
C32 C 0.2662(2) 0.89112(17) 0.16039(19) 0.0311(6) Uani 1 1 d . . .
H32 H 0.3260 0.9099 0.1476 0.037 Uiso 1 1 calc R . .
C33 C 0.1879(3) 0.93437(17) 0.1629(2) 0.0386(8) Uani 1 1 d . . .
H33 H 0.1935 0.9828 0.1526 0.046 Uiso 1 1 calc R . .
C34 C 0.1016(3) 0.9059(2) 0.18063(18) 0.0379(8) Uani 1 1 d . . .
H34 H 0.0475 0.9352 0.1837 0.046 Uiso 1 1 calc R . .
C35 C 0.0928(2) 0.83588(19) 0.19391(17) 0.0332(7) Uani 1 1 d . . .
H35 H 0.0325 0.8169 0.2051 0.040 Uiso 1 1 calc R . .
O15 O 0.26372(16) 0.72142(13) 0.33370(12) 0.0297(5) Uani 1 1 d . . .
O16 O 0.44176(14) 0.71022(11) 0.30178(11) 0.0249(4) Uani 1 1 d . . .
C36 C 0.3269(2) 0.73064(14) 0.38357(13) 0.0210(5) Uani 1 1 d . . .
N8 N 0.4211(2) 0.72433(14) 0.36615(14) 0.0292(5) Uani 1 1 d . . .
C37 C 0.4888(3) 0.73262(18) 0.41732(19) 0.0366(8) Uani 1 1 d . . .
H37 H 0.5541 0.7288 0.4060 0.044 Uiso 1 1 calc R . .
C38 C 0.4620(4) 0.7464(2) 0.48453(19) 0.0522(13) Uani 1 1 d . . .
H38 H 0.5089 0.7516 0.5195 0.063 Uiso 1 1 calc R . .
C39 C 0.3668(5) 0.7528(2) 0.5014(2) 0.0545(14) Uani 1 1 d . . .
H39 H 0.3484 0.7625 0.5478 0.065 Uiso 1 1 calc R . .
C40 C 0.3001(3) 0.74511(19) 0.45118(18) 0.0424(9) Uani 1 1 d . . .
H40 H 0.2348 0.7497 0.4625 0.051 Uiso 1 1 calc R . .
O17 O 0.52006(17) 0.81918(14) 0.16780(17) 0.0428(6) Uani 1 1 d D . .
H17A H 0.4669(17) 0.813(2) 0.176(2) 0.051 Uiso 1 1 d D . .
H17B H 0.525(3) 0.843(2) 0.1360(17) 0.051 Uiso 1 1 d D . .
O18 O -0.0258(2) 0.52236(17) 0.1607(2) 0.0572(9) Uani 1 1 d D . .
H18A H -0.073(2) 0.536(3) 0.177(2) 0.069 Uiso 1 1 d D . .
H18B H -0.039(4) 0.505(3) 0.1253(16) 0.069 Uiso 1 1 d D . .
O19 O 0.11986(18) 0.62761(17) 0.07386(14) 0.0411(6) Uani 1 1 d D . .
H19A H 0.105(3) 0.616(2) 0.0370(14) 0.049 Uiso 1 1 d D . .
H19B H 0.1734(15) 0.623(2) 0.079(2) 0.049 Uiso 1 1 d D . .
O20 O 0.08426(19) 0.78448(16) 0.36513(14) 0.0395(6) Uani 1 1 d D . .
H20A H 0.037(2) 0.779(3) 0.348(2) 0.047 Uiso 1 1 d D . .
H20B H 0.127(2) 0.772(3) 0.348(3) 0.047 Uiso 1 1 d D . .
O21 O 0.6628(2) 0.5677(2) 0.4397(2) 0.0692(10) Uani 1 1 d D . .
H21A H 0.604(2) 0.575(3) 0.418(3) 0.083 Uiso 1 1 d D . .
H21B H 0.678(4) 0.6107(19) 0.418(3) 0.083 Uiso 1 1 d D . .
O22 O 0.4587(3) 0.55988(18) 0.4218(2) 0.0646(9) Uani 1 1 d D . .
H22A H 0.400(2) 0.559(3) 0.445(2) 0.078 Uiso 1 1 d D . .
H22B H 0.420(3) 0.566(3) 0.3817(16) 0.078 Uiso 1 1 d D . .
O23 O 0.9138(3) 0.41206(16) 0.0706(2) 0.0572(9) Uani 1 1 d D . .
H23A H 0.878(3) 0.404(3) 0.0311(16) 0.069 Uiso 1 1 d D . .
H23B H 0.878(3) 0.378(2) 0.092(2) 0.069 Uiso 1 1 d D . .
O24 O 0.4885(2) 0.41901(17) 0.45490(17) 0.0496(7) Uani 1 1 d D . .
H24A H 0.4253(19) 0.402(2) 0.449(3) 0.060 Uiso 1 1 d D . .
H24B H 0.463(3) 0.4636(12) 0.449(3) 0.060 Uiso 1 1 d D . .
O25 O 0.6704(4) 0.4360(2) 0.5189(3) 0.0973(15) Uani 1 1 d D . .
H25A H 0.681(6) 0.4834(18) 0.502(3) 0.117 Uiso 1 1 d D . .
H25B H 0.650(5) 0.462(3) 0.560(2) 0.117 Uiso 1 1 d D . .

loop_
_atom_site_aniso_label
_atom_site_aniso_U_11
_atom_site_aniso_U_22
_atom_site_aniso_U_33
_atom_site_aniso_U_23
_atom_site_aniso_U_13
_atom_site_aniso_U_12
Eu1 0.01264(5) 0.01705(5) 0.01849(5) -0.00048(5) -0.00032(5) 0.00014(4)
Eu2 0.01212(5) 0.01806(5) 0.01803(5) 0.00201(5) -0.00037(5) -0.00025(5)
Na1 0.0158(5) 0.0235(5) 0.0308(5) -0.0027(5) -0.0021(4) 0.0001(4)
Na2 0.0170(5) 0.0331(6) 0.0304(6) 0.0049(5) 0.0004(5) 0.0008(5)
O1 0.0186(9) 0.0213(10) 0.0358(11) -0.0091(8) -0.0026(8) 0.0010(7)
O2 0.0187(9) 0.0233(9) 0.0295(10) -0.0067(8) -0.0007(7) 0.0007(7)
N1 0.0232(11) 0.0196(10) 0.0278(10) -0.0037(9) 0.0001(9) -0.0009(9)
C1 0.0210(12) 0.0195(12) 0.0217(11) -0.0014(9) 0.0008(9) 0.0013(9)
C2 0.0298(16) 0.0238(14) 0.0373(15) -0.0015(11) 0.0060(12) 0.0052(11)
C3 0.049(2) 0.0219(15) 0.0458(19) -0.0048(13) 0.0192(16) 0.0023(14)
C4 0.049(2) 0.0266(15) 0.0475(19) -0.0134(14) 0.0108(17) -0.0082(16)
C5 0.0340(17) 0.0241(15) 0.0419(17) -0.0086(13) 0.0007(13) -0.0104(12)
O3 0.0163(9) 0.0265(10) 0.0212(9) 0.0052(8) -0.0016(7) 0.0005(7)
O4 0.0170(9) 0.0337(11) 0.0222(9) 0.0023(8) 0.0010(7) 0.0044(8)
C6 0.0130(10) 0.0131(10) 0.0164(10) 0.0014(8) 0.0008(8) 0.0001(8)
N2 0.0295(13) 0.0247(12) 0.0261(12) -0.0015(10) 0.0000(10) 0.0027(10)
C7 0.0237(14) 0.0251(14) 0.0271(14) 0.0012(11) -0.0063(10) 0.0022(11)
C8 0.0399(18) 0.0261(15) 0.0218(13) 0.0007(11) -0.0053(11) 0.0028(12)
C9 0.0423(19) 0.0279(16) 0.0261(15) 0.0021(12) 0.0084(13) 0.0033(14)
C10 0.0269(14) 0.0232(13) 0.0294(14) 0.0019(11) 0.0079(11) 0.0044(11)
O5 0.0224(10) 0.0257(10) 0.0464(13) -0.0111(9) 0.0071(9) -0.0037(8)
O6 0.0173(8) 0.0202(9) 0.0332(10) -0.0021(8) -0.0010(8) -0.0025(6)
N3 0.0199(11) 0.0227(11) 0.0307(12) -0.0019(9) -0.0015(9) -0.0023(9)
C11 0.0224(13) 0.0212(13) 0.0297(14) -0.0040(11) 0.0001(10) -0.0021(10)
C12 0.043(2) 0.0234(15) 0.0452(19) -0.0134(13) -0.0005(15) -0.0014(13)
C13 0.058(3) 0.0310(18) 0.056(2) -0.0119(17) -0.007(2) -0.0123(17)
C14 0.041(2) 0.041(2) 0.056(2) -0.0070(17) -0.0061(17) -0.0225(16)
C15 0.0222(14) 0.0339(17) 0.0420(17) 0.0037(12) -0.0026(12) -0.0072(12)
O7 0.0194(10) 0.0264(10) 0.0267(9) 0.0056(8) 0.0003(8) -0.0002(8)
O8 0.0173(9) 0.0318(11) 0.0224(9) 0.0032(8) 0.0006(7) 0.0055(7)
C16 0.0177(12) 0.0147(11) 0.0215(11) 0.0007(9) -0.0006(9) -0.0021(9)
N4 0.0240(12) 0.0236(12) 0.0286(12) 0.0015(10) -0.0022(9) 0.0000(9)
C17 0.0202(13) 0.0298(15) 0.0330(15) -0.0009(12) -0.0011(11) 0.0039(11)
C18 0.0342(17) 0.0333(17) 0.0382(17) 0.0012(14) -0.0137(14) 0.0064(14)
C19 0.046(2) 0.0332(18) 0.0272(15) 0.0077(13) -0.0079(14) 0.0042(15)
C20 0.0332(16) 0.0310(16) 0.0257(14) 0.0045(12) 0.0015(12) -0.0002(12)
O9 0.0178(9) 0.0247(10) 0.0227(9) -0.0039(7) -0.0012(7) -0.0005(7)
O10 0.0167(9) 0.0285(10) 0.0249(9) -0.0020(8) 0.0001(8) -0.0013(8)
C21 0.0189(12) 0.0169(11) 0.0208(11) -0.0009(9) -0.0014(9) 0.0004(9)
N5 0.0265(12) 0.0232(12) 0.0280(12) -0.0015(10) 0.0028(9) 0.0002(9)
C22 0.0243(14) 0.0299(15) 0.0363(15) -0.0035(12) 0.0083(12) -0.0021(12)
C23 0.0372(18) 0.042(2) 0.0393(18) -0.0084(15) 0.0171(15) -0.0032(16)
C24 0.054(2) 0.039(2) 0.0269(15) -0.0113(14) 0.0101(15) -0.0047(16)
C25 0.0361(17) 0.0291(15) 0.0244(14) -0.0065(12) -0.0019(12) -0.0042(13)
O11 0.0159(9) 0.0217(9) 0.0316(10) 0.0057(8) 0.0017(7) 0.0034(7)
O12 0.0158(9) 0.0252(10) 0.0352(11) 0.0055(8) -0.0018(8) 0.0014(7)
C26 0.0173(11) 0.0176(11) 0.0232(11) -0.0024(10) 0.0037(9) -0.0009(8)
N6 0.0233(12) 0.0247(12) 0.0370(13) 0.0067(11) 0.0023(10) -0.0001(9)
C27 0.0317(16) 0.0255(14) 0.056(2) 0.0131(14) -0.0083(16) 0.0033(14)
C28 0.045(2) 0.0229(15) 0.055(2) 0.0098(15) -0.0010(17) -0.0033(14)
C29 0.0385(18) 0.0224(14) 0.0488(19) 0.0037(13) 0.0054(15) -0.0103(12)
C30 0.0276(14) 0.0260(14) 0.0382(16) -0.0023(13) 0.0039(13) -0.0053(11)
O13 0.0157(8) 0.0241(9) 0.0305(9) 0.0071(7) -0.0009(8) -0.0015(7)
O14 0.0231(10) 0.0239(10) 0.0397(12) 0.0103(9) -0.0078(9) -0.0055(8)
C31 0.0170(11) 0.0229(12) 0.0205(11) -0.0007(9) -0.0019(9) 0.0047(9)
N7 0.0249(11) 0.0231(12) 0.0234(10) 0.0010(9) -0.0022(8) 0.0035(9)
C32 0.0330(16) 0.0207(14) 0.0396(17) 0.0033(12) -0.0055(13) -0.0002(12)
C33 0.052(2) 0.0202(13) 0.0441(18) -0.0003(12) -0.0180(18) 0.0106(15)
C34 0.0392(19) 0.0398(19) 0.0348(17) -0.0050(14) -0.0078(14) 0.0218(15)
C35 0.0218(13) 0.0450(19) 0.0329(14) 0.0013(15) 0.0001(11) 0.0122(13)
O15 0.0253(11) 0.0388(13) 0.0251(10) -0.0079(9) 0.0051(8) -0.0014(9)
O16 0.0187(9) 0.0317(11) 0.0243(9) -0.0038(8) -0.0010(8) 0.0000(8)
C36 0.0238(14) 0.0208(12) 0.0185(11) -0.0023(9) 0.0025(10) -0.0042(10)
N8 0.0356(14) 0.0224(12) 0.0296(13) 0.0005(10) -0.0066(11) -0.0013(10)
C37 0.046(2) 0.0257(15) 0.0382(17) 0.0051(13) -0.0205(15) -0.0066(14)
C38 0.091(4) 0.034(2) 0.0313(18) 0.0028(15) -0.028(2) -0.016(2)
C39 0.103(4) 0.037(2) 0.0233(15) -0.0061(14) 0.008(2) -0.024(2)
C40 0.064(3) 0.0347(18) 0.0287(16) -0.0071(13) 0.0178(16) -0.0123(18)
O17 0.0212(11) 0.0355(14) 0.0717(19) 0.0160(13) -0.0031(11) -0.0042(10)
O18 0.0270(13) 0.0475(17) 0.097(3) -0.0343(17) 0.0139(15) -0.0063(12)
O19 0.0239(11) 0.0654(19) 0.0339(12) -0.0097(12) -0.0036(10) 0.0043(12)
O20 0.0284(12) 0.0486(16) 0.0415(14) -0.0112(12) 0.0034(10) 0.0014(12)
O21 0.053(2) 0.091(3) 0.063(2) -0.0033(19) 0.0224(17) -0.0242(19)
O22 0.087(3) 0.0463(18) 0.060(2) 0.0032(16) -0.0209(19) 0.0071(19)
O23 0.069(2) 0.0309(15) 0.071(2) -0.0068(14) -0.0285(18) 0.0017(14)
O24 0.0516(18) 0.0468(17) 0.0504(16) 0.0054(14) -0.0013(14) 0.0038(14)
O25 0.099(4) 0.067(3) 0.126(4) -0.019(3) 0.013(3) -0.007(3)

loop_
_atom_type_symbol
_atom_type_description
_atom_type_scat_dispersion_real
_atom_type_scat_dispersion_imag
_atom_type_scat_source
C C 0.0033 0.0016 'International Tables Vol C Tables 4.2.6.8 and 6.1.1.4'
H H 0.0000 0.0000 'International Tables Vol C Tables 4.2.6.8 and 6.1.1.4'
N N 0.0061 0.0033 'International Tables Vol C Tables 4.2.6.8 and 6.1.1.4'
O O 0.0106 0.0060 'International Tables Vol C Tables 4.2.6.8 and 6.1.1.4'
Na Na 0.0362 0.0249 'International Tables Vol C Tables 4.2.6.8 and 6.1.1.4'
Eu Eu -0.1578 3.6682 'International Tables Vol C Tables 4.2.6.8 and 6.1.1.4'

loop_
_geom_angle_atom_site_label_1
_geom_angle_atom_site_label_2
_geom_angle_atom_site_label_3
_geom_angle
_geom_angle_site_symmetry_1
_geom_angle_site_symmetry_3
_geom_angle_publ_flag
O3 Eu1 O7 137.41(7) . . ?
O3 Eu1 O6 132.36(7) . . ?
O7 Eu1 O6 78.00(7) . . ?
O3 Eu1 O8 71.96(7) . . ?
O7 Eu1 O8 65.86(7) . . ?
O6 Eu1 O8 133.71(7) . . ?
O3 Eu1 O1 87.42(7) . . ?
O7 Eu1 O1 87.01(8) . . ?
O6 Eu1 O1 133.04(7) . . ?
O8 Eu1 O1 74.55(7) . . ?
O3 Eu1 O5 80.14(8) . . ?
O7 Eu1 O5 91.65(8) . . ?
O6 Eu1 O5 65.66(7) . . ?
O8 Eu1 O5 86.76(8) . . ?
O1 Eu1 O5 160.07(7) . . ?
O3 Eu1 O4 66.04(7) . . ?
O7 Eu1 O4 154.66(7) . . ?
O6 Eu1 O4 77.18(7) . . ?
O8 Eu1 O4 137.83(7) . . ?
O1 Eu1 O4 106.46(8) . . ?
O5 Eu1 O4 82.71(8) . . ?
O3 Eu1 O2 122.13(7) . . ?
O7 Eu1 O2 93.24(7) . . ?
O6 Eu1 O2 71.27(7) . . ?
O8 Eu1 O2 135.75(7) . . ?
O1 Eu1 O2 65.41(7) . . ?
O5 Eu1 O2 134.50(7) . . ?
O4 Eu1 O2 74.04(7) . . ?
O3 Eu1 C6 21.73(6) . . ?
O7 Eu1 C6 156.11(7) . . ?
O6 Eu1 C6 113.15(7) . . ?
O8 Eu1 C6 93.01(7) . . ?
O1 Eu1 C6 98.35(7) . . ?
O5 Eu1 C6 75.41(7) . . ?
O4 Eu1 C6 44.82(6) . . ?
O2 Eu1 C6 110.21(7) . . ?
O3 Eu1 C16 117.55(7) . . ?
O7 Eu1 C16 21.16(7) . . ?
O6 Eu1 C16 98.48(7) . . ?
O8 Eu1 C16 45.60(7) . . ?
O1 Eu1 C16 76.61(7) . . ?
O5 Eu1 C16 95.35(8) . . ?
O4 Eu1 C16 175.65(7) . . ?
O2 Eu1 C16 104.93(7) . . ?
C6 Eu1 C16 138.45(7) . . ?
O3 Eu1 C1 111.26(7) . . ?
O7 Eu1 C1 94.11(7) . . ?
O6 Eu1 C1 91.01(7) . . ?
O8 Eu1 C1 118.48(7) . . ?
O1 Eu1 C1 45.58(7) . . ?
O5 Eu1 C1 154.21(7) . . ?
O4 Eu1 C1 81.38(7) . . ?
O2 Eu1 C1 20.07(7) . . ?
C6 Eu1 C1 106.31(7) . . ?
C16 Eu1 C1 99.05(7) . . ?
O3 Eu1 C11 97.38(7) . . ?
O7 Eu1 C11 85.82(8) . . ?
O6 Eu1 C11 45.67(7) . . ?
O8 Eu1 C11 101.76(7) . . ?
O1 Eu1 C11 172.79(8) . . ?
O5 Eu1 C11 20.02(7) . . ?
O4 Eu1 C11 80.48(8) . . ?
O2 Eu1 C11 115.73(7) . . ?
C6 Eu1 C11 87.95(7) . . ?
C16 Eu1 C11 96.36(7) . . ?
C1 Eu1 C11 135.80(7) . . ?
O15 Eu2 O11 90.62(8) . . ?
O15 Eu2 O13 88.39(8) . . ?
O11 Eu2 O13 135.98(7) . . ?
O15 Eu2 O12 73.63(8) . . ?
O11 Eu2 O12 65.76(7) . . ?
O13 Eu2 O12 71.83(7) . . ?
O15 Eu2 O9 135.47(7) . . ?
O11 Eu2 O9 80.90(7) . . ?
O13 Eu2 O9 127.15(7) . . ?
O12 Eu2 O9 137.02(7) . . ?
O15 Eu2 O16 65.98(7) . . ?
O11 Eu2 O16 82.53(7) . . ?
O13 Eu2 O16 135.45(7) . . ?
O12 Eu2 O16 127.71(7) . . ?
O9 Eu2 O16 69.59(7) . . ?
O15 Eu2 O14 85.48(9) . . ?
O11 Eu2 O14 158.16(7) . . ?
O13 Eu2 O14 65.48(7) . . ?
O12 Eu2 O14 132.69(7) . . ?
O9 Eu2 O14 86.86(7) . . ?
O16 Eu2 O14 76.24(7) . . ?
O15 Eu2 O10 159.06(8) . . ?
O11 Eu2 O10 89.48(7) . . ?
O13 Eu2 O10 77.13(7) . . ?
O12 Eu2 O10 87.38(8) . . ?
O9 Eu2 O10 65.11(7) . . ?
O16 Eu2 O10 134.69(7) . . ?
O14 Eu2 O10 101.73(8) . . ?
O15 Eu2 C31 71.50(8) . . ?
O11 Eu2 C31 45.91(7) . . ?
O13 Eu2 C31 92.80(7) . . ?
O12 Eu2 C31 21.05(7) . . ?
O9 Eu2 C31 124.03(7) . . ?
O16 Eu2 C31 110.83(7) . . ?
O14 Eu2 C31 149.07(7) . . ?
O10 Eu2 C31 93.91(7) . . ?
O15 Eu2 C36 21.44(8) . . ?
O11 Eu2 C36 93.33(7) . . ?
O13 Eu2 C36 101.01(7) . . ?
O12 Eu2 C36 94.08(8) . . ?
O9 Eu2 C36 115.00(7) . . ?
O16 Eu2 C36 45.58(7) . . ?
O14 Eu2 C36 75.51(8) . . ?
O10 Eu2 C36 177.17(7) . . ?
C31 Eu2 C36 88.30(7) . . ?
O15 Eu2 C26 90.51(8) . . ?
O11 Eu2 C26 156.45(7) . . ?
O13 Eu2 C26 20.59(7) . . ?
O12 Eu2 C26 92.08(7) . . ?
O9 Eu2 C26 113.89(7) . . ?
O16 Eu2 C26 119.18(7) . . ?
O14 Eu2 C26 45.28(7) . . ?
O10 Eu2 C26 81.26(7) . . ?
C31 Eu2 C26 112.85(7) . . ?
C36 Eu2 C26 96.26(7) . . ?
O15 Eu2 C21 173.89(8) . . ?
O11 Eu2 C21 83.42(7) . . ?
O13 Eu2 C21 94.97(7) . . ?
O12 Eu2 C21 102.55(7) . . ?
O9 Eu2 C21 44.87(7) . . ?
O16 Eu2 C21 114.31(7) . . ?
O14 Eu2 C21 100.55(8) . . ?
O10 Eu2 C21 20.48(7) . . ?
C31 Eu2 C21 103.18(7) . . ?
C36 Eu2 C21 159.86(7) . . ?
C26 Eu2 C21 94.42(7) . . ?
O17 Na1 O9 88.69(9) . . ?
O17 Na1 O16 94.85(9) . . ?
O9 Na1 O16 70.11(8) . . ?
O17 Na1 O2 111.99(10) . . ?
O9 Na1 O2 159.05(9) . . ?
O16 Na1 O2 103.48(8) . . ?
O17 Na1 O6 167.67(11) . . ?
O9 Na1 O6 90.21(8) . . ?
O16 Na1 O6 96.32(8) . . ?
O2 Na1 O6 70.32(7) . . ?
O17 Na1 O4 93.87(9) . . ?
O9 Na1 O4 110.19(8) . . ?
O16 Na1 O4 171.28(9) . . ?
O2 Na1 O4 73.06(8) . . ?
O6 Na1 O4 75.00(8) . . ?
O17 Na1 Eu1 130.08(7) . . ?
O9 Na1 Eu1 124.80(6) . . ?
O16 Na1 Eu1 128.87(7) . . ?
O2 Na1 Eu1 43.38(5) . . ?
O6 Na1 Eu1 43.08(5) . . ?
O4 Na1 Eu1 43.39(5) . . ?
O17 Na1 Eu2 82.37(6) . . ?
O9 Na1 Eu2 36.13(5) . . ?
O16 Na1 Eu2 36.34(5) . . ?
O2 Na1 Eu2 139.69(7) . . ?
O6 Na1 Eu2 103.75(6) . . ?
O4 Na1 Eu2 145.83(7) . . ?
Eu1 Na1 Eu2 146.83(3) . . ?
O13 Na2 O19 95.14(9) . . ?
O13 Na2 O3 159.16(9) . 1_455 ?
O19 Na2 O3 102.90(9) . 1_455 ?
O13 Na2 O8 91.76(8) . 1_455 ?
O19 Na2 O8 172.76(9) . 1_455 ?
O3 Na2 O8 70.74(7) 1_455 1_455 ?
O13 Na2 O12 71.62(7) . . ?
O19 Na2 O12 83.28(10) . . ?
O3 Na2 O12 99.97(8) 1_455 . ?
O8 Na2 O12 101.01(9) 1_455 . ?
O13 Na2 O18 98.67(11) . . ?
O19 Na2 O18 87.67(12) . . ?
O3 Na2 O18 92.47(10) 1_455 . ?
O8 Na2 O18 89.15(11) 1_455 . ?
O12 Na2 O18 165.97(10) . . ?
O13 Na2 Eu2 36.48(5) . . ?
O19 Na2 Eu2 80.43(7) . . ?
O3 Na2 Eu2 136.76(7) 1_455 . ?
O8 Na2 Eu2 106.52(6) 1_455 . ?
O12 Na2 Eu2 36.98(5) . . ?
O18 Na2 Eu2 130.73(8) . . ?
O13 Na2 Eu1 128.49(6) . 1_455 ?
O19 Na2 Eu1 135.97(8) . 1_455 ?
O3 Na2 Eu1 36.30(5) 1_455 1_455 ?
O8 Na2 Eu1 36.93(5) 1_455 1_455 ?
O12 Na2 Eu1 113.04(6) . 1_455 ?
O18 Na2 Eu1 80.88(7) . 1_455 ?
Eu2 Na2 Eu1 137.21(4) . 1_455 ?
N1 O1 Eu1 118.57(15) . . ?
C1 O2 Na1 135.11(18) . . ?
C1 O2 Eu1 119.92(17) . . ?
Na1 O2 Eu1 93.31(7) . . ?
O1 N1 C5 120.0(2) . . ?
O1 N1 C1 117.4(2) . . ?
C5 N1 C1 122.6(3) . . ?
O2 C1 N1 118.0(2) . . ?
O2 C1 C2 125.1(3) . . ?
N1 C1 C2 116.9(3) . . ?
O2 C1 Eu1 40.01(13) . . ?
N1 C1 Eu1 78.31(15) . . ?
C2 C1 Eu1 163.5(2) . . ?
C3 C2 C1 120.6(3) . . ?
C2 C3 C4 120.5(3) . . ?
C5 C4 C3 118.4(3) . . ?
N1 C5 C4 120.9(3) . . ?
C6 O3 Eu1 117.59(15) . . ?
C6 O3 Na2 125.73(16) . 1_655 ?
Eu1 O3 Na2 106.70(8) . 1_655 ?
N2 O4 Eu1 118.61(17) . . ?
N2 O4 Na1 148.98(18) . . ?
Eu1 O4 Na1 91.90(8) . . ?
O3 C6 N2 118.0(2) . . ?
O3 C6 C10 120.2(2) . . ?
N2 C6 C10 121.8(3) . . ?
O3 C6 Eu1 40.68(11) . . ?
N2 C6 Eu1 78.03(16) . . ?
C10 C6 Eu1 159.1(2) . . ?
O4 N2 C6 118.0(3) . . ?
O4 N2 C7 123.9(3) . . ?
C6 N2 C7 118.1(3) . . ?
C8 C7 N2 120.7(3) . . ?
C7 C8 C9 119.1(3) . . ?
C10 C9 C8 119.9(3) . . ?
C9 C10 C6 120.2(3) . . ?
C11 O5 Eu1 120.39(19) . . ?
N3 O6 Eu1 118.40(16) . . ?
N3 O6 Na1 120.21(16) . . ?
Eu1 O6 Na1 92.50(7) . . ?
O6 N3 C15 120.2(3) . . ?
O6 N3 C11 118.3(2) . . ?
C15 N3 C11 121.5(3) . . ?
O5 C11 N3 117.1(3) . . ?
O5 C11 C12 125.3(3) . . ?
N3 C11 C12 117.6(3) . . ?
O5 C11 Eu1 39.58(14) . . ?
N3 C11 Eu1 77.58(16) . . ?
C12 C11 Eu1 164.7(2) . . ?
C13 C12 C11 121.1(4) . . ?
C12 C13 C14 119.9(3) . . ?
C15 C14 C13 119.4(3) . . ?
C14 C15 N3 120.5(3) . . ?
C16 O7 Eu1 117.94(17) . . ?
N4 O8 Eu1 117.47(16) . . ?
N4 O8 Na2 136.23(17) . 1_655 ?
Eu1 O8 Na2 105.57(8) . 1_655 ?
O7 C16 N4 117.4(2) . . ?
O7 C16 C20 122.8(3) . . ?
N4 C16 C20 119.9(3) . . ?
O7 C16 Eu1 40.90(12) . . ?
N4 C16 Eu1 77.46(15) . . ?
C20 C16 Eu1 160.7(2) . . ?
O8 N4 C16 118.0(2) . . ?
O8 N4 C17 122.2(3) . . ?
C16 N4 C17 119.7(3) . . ?
C18 C17 N4 120.3(3) . . ?
C17 C18 C19 120.0(3) . . ?
C20 C19 C18 119.1(3) . . ?
C19 C20 C16 121.0(3) . . ?
N5 O9 Na1 126.95(17) . . ?
N5 O9 Eu2 119.63(16) . . ?
Na1 O9 Eu2 108.04(8) . . ?
C21 O10 Eu2 119.21(17) . . ?
O10 C21 N5 117.3(2) . . ?
O10 C21 C25 123.1(3) . . ?
N5 C21 C25 119.6(3) . . ?
O10 C21 Eu2 40.31(12) . . ?
N5 C21 Eu2 77.40(15) . . ?
C25 C21 Eu2 161.8(2) . . ?
O9 N5 C21 118.0(2) . . ?
O9 N5 C22 122.1(3) . . ?
C21 N5 C22 119.9(3) . . ?
C23 C22 N5 120.8(3) . . ?
C22 C23 C24 119.4(3) . . ?
C25 C24 C23 119.5(3) . . ?
C24 C25 C21 120.8(3) . . ?
N7 O11 Eu2 117.43(16) . . ?
C31 O12 Eu2 117.49(16) . . ?
C31 O12 Na2 136.27(17) . . ?
Eu2 O12 Na2 105.31(8) . . ?
O13 C26 N6 118.4(2) . . ?
O13 C26 C30 123.3(3) . . ?
N6 C26 C30 118.3(3) . . ?
O13 C26 Eu2 40.14(12) . . ?
N6 C26 Eu2 78.61(15) . . ?
C30 C26 Eu2 162.1(2) . . ?
O14 N6 C26 117.5(2) . . ?
O14 N6 C27 121.5(3) . . ?
C26 N6 C27 121.0(3) . . ?
C28 C27 N6 121.0(3) . . ?
C27 C28 C29 119.2(3) . . ?
C28 C29 C30 120.4(3) . . ?
C29 C30 C26 120.0(3) . . ?
C26 O13 Na2 133.02(17) . . ?
C26 O13 Eu2 119.26(16) . . ?
Na2 O13 Eu2 107.54(8) . . ?
N6 O14 Eu2 117.74(17) . . ?
O12 C31 N7 118.1(2) . . ?
O12 C31 C35 123.9(3) . . ?
N7 C31 C35 118.0(3) . . ?
O12 C31 Eu2 41.46(12) . . ?
N7 C31 Eu2 78.18(15) . . ?
C35 C31 Eu2 159.9(2) . . ?
O11 N7 C32 121.8(3) . . ?
O11 N7 C31 117.1(2) . . ?
C32 N7 C31 121.1(3) . . ?
N7 C32 C33 120.9(3) . . ?
C34 C33 C32 118.6(3) . . ?
C35 C34 C33 120.9(3) . . ?
C34 C35 C31 120.3(3) . . ?
C36 O15 Eu2 117.67(18) . . ?
N8 O16 Na1 135.08(19) . . ?
N8 O16 Eu2 117.24(18) . . ?
Na1 O16 Eu2 107.57(8) . . ?
O15 C36 N8 117.5(2) . . ?
O15 C36 C40 121.8(3) . . ?
N8 C36 C40 120.7(3) . . ?
O15 C36 Eu2 40.89(13) . . ?
N8 C36 Eu2 77.74(16) . . ?
C40 C36 Eu2 159.0(2) . . ?
O16 N8 C36 117.8(2) . . ?
O16 N8 C37 123.3(3) . . ?
C36 N8 C37 118.9(3) . . ?
C38 C37 N8 120.3(4) . . ?
C37 C38 C39 120.2(4) . . ?
C40 C39 C38 119.6(4) . . ?
C39 C40 C36 120.2(4) . . ?

loop_
_geom_bond_atom_site_label_1
_geom_bond_atom_site_label_2
_geom_bond_distance
_geom_bond_site_symmetry_2
_geom_bond_publ_flag
Eu1 O3 2.369(2) . ?
Eu1 O7 2.390(2) . ?
Eu1 O6 2.3908(19) . ?
Eu1 O8 2.3909(19) . ?
Eu1 O1 2.395(2) . ?
Eu1 O5 2.401(2) . ?
Eu1 O4 2.404(2) . ?
Eu1 O2 2.406(2) . ?
Eu1 C6 3.221(2) . ?
Eu1 C16 3.225(3) . ?
Eu1 C1 3.244(3) . ?
Eu1 C11 3.251(3) . ?
Eu2 O15 2.370(2) . ?
Eu2 O11 2.381(2) . ?
Eu2 O13 2.3885(19) . ?
Eu2 O12 2.3889(19) . ?
Eu2 O9 2.3900(19) . ?
Eu2 O16 2.396(2) . ?
Eu2 O14 2.405(2) . ?
Eu2 O10 2.413(2) . ?
Eu2 C31 3.201(3) . ?
Eu2 C36 3.206(3) . ?
Eu2 C26 3.232(3) . ?
Eu2 C21 3.256(3) . ?
Na1 O17 2.369(3) . ?
Na1 O9 2.373(2) . ?
Na1 O16 2.381(2) . ?
Na1 O2 2.403(2) . ?
Na1 O6 2.450(2) . ?
Na1 O4 2.462(2) . ?
Na2 O13 2.360(2) . ?
Na2 O19 2.371(3) . ?
Na2 O3 2.409(2) 1_455 ?
Na2 O8 2.422(2) 1_455 ?
Na2 O12 2.429(2) . ?
Na2 O18 2.434(3) . ?
Na2 Eu1 3.8333(12) 1_455 ?
O1 N1 1.341(3) . ?
O2 C1 1.284(3) . ?
N1 C5 1.360(4) . ?
N1 C1 1.375(4) . ?
C1 C2 1.406(4) . ?
C2 C3 1.376(5) . ?
C3 C4 1.400(6) . ?
C4 C5 1.363(5) . ?
O3 C6 1.345(3) . ?
O3 Na2 2.409(2) 1_655 ?
O4 N2 1.290(3) . ?
C6 N2 1.363(4) . ?
C6 C10 1.371(4) . ?
N2 C7 1.404(4) . ?
C7 C8 1.372(5) . ?
C8 C9 1.402(5) . ?
C9 C10 1.356(5) . ?
O5 C11 1.290(4) . ?
O6 N3 1.336(3) . ?
N3 C15 1.368(4) . ?
N3 C11 1.377(4) . ?
C11 C12 1.394(4) . ?
C12 C13 1.372(6) . ?
C13 C14 1.383(6) . ?
C14 C15 1.367(5) . ?
O7 C16 1.317(3) . ?
O8 N4 1.318(3) . ?
O8 Na2 2.422(2) 1_655 ?
C16 N4 1.373(4) . ?
C16 C20 1.375(4) . ?
N4 C17 1.383(4) . ?
C17 C18 1.371(5) . ?
C18 C19 1.392(5) . ?
C19 C20 1.368(5) . ?
O9 N5 1.312(3) . ?
O10 C21 1.305(3) . ?
C21 N5 1.370(4) . ?
C21 C25 1.381(4) . ?
N5 C22 1.385(4) . ?
C22 C23 1.364(5) . ?
C23 C24 1.399(6) . ?
C24 C25 1.370(5) . ?
O11 N7 1.326(3) . ?
O12 C31 1.296(3) . ?
C26 O13 1.303(3) . ?
C26 N6 1.356(4) . ?
C26 C30 1.402(4) . ?
N6 O14 1.334(3) . ?
N6 C27 1.371(4) . ?
C27 C28 1.360(5) . ?
C28 C29 1.369(5) . ?
C29 C30 1.376(5) . ?
C31 N7 1.376(4) . ?
C31 C35 1.404(4) . ?
N7 C32 1.364(4) . ?
C32 C33 1.380(5) . ?
C33 C34 1.377(6) . ?
C34 C35 1.368(5) . ?
O15 C36 1.323(4) . ?
O16 N8 1.304(3) . ?
C36 N8 1.376(4) . ?
C36 C40 1.386(4) . ?
N8 C37 1.383(4) . ?
C37 C38 1.376(6) . ?
C38 C39 1.387(8) . ?
C39 C40 1.359(7) . ?
